data_8102190
loop_
_publ_author_name
'Li, Shu-Yan'
'Zhong, Ping'
'Hu, Mao-Lin'

_publ_section_title
;
Crystal structure of 1-(2,6-dichloro-4-(trifluoromethyl)phenyl)-4-
iodo-5-amino-1H-pyrazole-3-carbonitrile, C~11~H~4~Cl~2~F~3~IN~4~
;
_journal_issue 4
_journal_name_full 'Zeitschrift f\"ur Kristallographie - New Crystal Structures'
_journal_page_first 423
_journal_page_last 424
_journal_volume 222
_journal_year 2007
_chemical_formula_moiety 'C11 H4 Cl2 F3 I N4'
_chemical_formula_sum 'C11 H4 Cl2 F3 I N4'
_chemical_formula_weight 446.98
_chemical_name_systematic
; 
1-[2,6-dichloro-4-(trifluoromethyl)phenyl]-4-iodo-5-amino-1H-pyrazole-3-
carbonitrile
;
_space_group_IT_number 33
_symmetry_cell_setting orthorhombic
_symmetry_space_group_name_Hall 'P 2c -2n'
_symmetry_space_group_name_H-M 'P n a 21'
_atom_sites_solution_hydrogens geom
_atom_sites_solution_primary direct
_atom_sites_solution_secondary difmap
_audit_creation_method SHELXL-97
_cell_angle_alpha 90.00
_cell_angle_beta 90.00
_cell_angle_gamma 90.00
_cell_formula_units_Z 4
_cell_length_a 11.0623(18)
_cell_length_b 10.8776(17)
_cell_length_c 12.666(2)
_cell_measurement_reflns_used 2753
_cell_measurement_temperature 298(2)
_cell_measurement_theta_max 23.12
_cell_measurement_theta_min 2.46
_cell_volume 1524.1(4)
_computing_cell_refinement 'SAINT (Bruker, 2002)'
_computing_data_collection 'SMART (Bruker, 2002)'
_computing_data_reduction SAINT
_computing_molecular_graphics 'SHELXTL(Bruker, 2002)'
_computing_publication_material SHELXL97
_computing_structure_refinement 'SHELXL97 (Sheldrick, 1997)'
_computing_structure_solution 'SHELXS97 (Sheldrick, 1997)'
_diffrn_ambient_temperature 298(2)
_diffrn_measured_fraction_theta_full 0.997
_diffrn_measured_fraction_theta_max 0.997
_diffrn_measurement_device_type 'Bruker SMART APEX CCD'
_diffrn_measurement_method omega/phi
_diffrn_radiation_monochromator graphite
_diffrn_radiation_source 'fine-focus sealed tube'
_diffrn_radiation_type MoK\a
_diffrn_radiation_wavelength 0.71073
_diffrn_reflns_av_R_equivalents 0.0334
_diffrn_reflns_av_sigmaI/netI 0.0334
_diffrn_reflns_limit_h_max 13
_diffrn_reflns_limit_h_min -12
_diffrn_reflns_limit_k_max 13
_diffrn_reflns_limit_k_min -11
_diffrn_reflns_limit_l_max 9
_diffrn_reflns_limit_l_min -15
_diffrn_reflns_number 7688
_diffrn_reflns_theta_full 25.25
_diffrn_reflns_theta_max 25.25
_diffrn_reflns_theta_min 2.47
_diffrn_standards_number 0
_exptl_absorpt_coefficient_mu 2.480
_exptl_absorpt_correction_T_max 0.7661
_exptl_absorpt_correction_T_min 0.6901
_exptl_absorpt_correction_type multi-scan
_exptl_absorpt_process_details '(SADABS; Bruker, 2002)'
_exptl_crystal_colour colorless
_exptl_crystal_density_diffrn 1.948
_exptl_crystal_density_method 'not measured'
_exptl_crystal_description block
_exptl_crystal_F_000 848
_exptl_crystal_size_max 0.25
_exptl_crystal_size_mid 0.13
_exptl_crystal_size_min 0.11
_refine_diff_density_max 0.825
_refine_diff_density_min -0.918
_refine_diff_density_rms 0.099
_refine_ls_abs_structure_details 'Flack H D (1983), Acta Cryst. A39, 876-881'
_refine_ls_abs_structure_Flack 0.05(5)
_refine_ls_extinction_method none
_refine_ls_goodness_of_fit_ref 1.257
_refine_ls_hydrogen_treatment mixed
_refine_ls_matrix_type full
_refine_ls_number_parameters 196
_refine_ls_number_reflns 2229
_refine_ls_number_restraints 3
_refine_ls_restrained_S_all 1.256
_refine_ls_R_factor_all 0.0555
_refine_ls_R_factor_gt 0.0537
_refine_ls_shift/su_max 0.001
_refine_ls_shift/su_mean 0.000
_refine_ls_structure_factor_coef Fsqd
_refine_ls_weighting_details 'calc w=1/[\s^2^(Fo^2^)+(0.0372P)^2^+3.6490P] where P=(Fo^2^+2Fc^2^)/3'
_refine_ls_weighting_scheme calc
_refine_ls_wR_factor_gt 0.1148
_refine_ls_wR_factor_ref 0.1156
_reflns_number_gt 2152
_reflns_number_total 2229
_reflns_threshold_expression I>2sigma(I)
_cod_data_source_file 1267-2114.cff
_cod_data_source_block xh4m
_cod_depositor_comments
;
The following automatic conversions were performed:
'_symmetry_cell_setting' value 'Orthorhombic' changed to 'orthorhombic'
according to '/home/saulius/struct/CIF-dictionaries/cif_core.dic'
dictionary named 'cif_core.dic' version 2.4.1 from
2010-06-29.

'_exptl_absorpt_correction_type' value 'Multi-scan' changed
to 'multi-scan' according to
'/home/saulius/struct/CIF-dictionaries/cif_core.dic' dictionary named
'cif_core.dic' version 2.4.1 from 2010-06-29.

Automatic conversion script
Id: cif_fix_enum 1555 2011-01-17 13:19:09Z saulius 
;
_cod_original_sg_symbol_H-M 'P n a 2(1)'
_cod_database_code 8102190

loop_
_symmetry_equiv_pos_as_xyz
'x, y, z'
'-x, -y, z+1/2'
'x+1/2, -y+1/2, z'
'-x+1/2, y+1/2, z+1/2'

loop_
_atom_site_label
_atom_site_type_symbol
_atom_site_fract_x
_atom_site_fract_y
_atom_site_fract_z
_atom_site_U_iso_or_equiv
_atom_site_adp_type
_atom_site_occupancy
_atom_site_symmetry_multiplicity
_atom_site_Wyckoff_symbol
_atom_site_calc_flag
_atom_site_refinement_flags
_atom_site_disorder_assembly
_atom_site_disorder_group
I1 I 0.43450(6) 0.21839(6) -0.03816(6) 0.0664(3) Uani 1 4 a d . . .
Cl1 Cl 0.2826(3) -0.0062(2) 0.3807(3) 0.0783(10) Uani 1 4 a d . . .
Cl2 Cl 0.0803(3) 0.4209(3) 0.2672(3) 0.0656(7) Uani 1 4 a d . . .
F1 F 0.0936(14) 0.3323(18) 0.7013(9) 0.209(8) Uani 1 4 a d . . .
F2 F 0.0313(19) 0.1561(13) 0.6982(10) 0.231(9) Uani 1 4 a d . . .
F3 F -0.0677(14) 0.300(2) 0.6483(11) 0.229(10) Uani 1 4 a d . . .
N1 N 0.2116(6) 0.1900(6) 0.2296(6) 0.0414(18) Uani 1 4 a d . . .
N2 N 0.1527(6) 0.1043(7) 0.1692(7) 0.0460(19) Uani 1 4 a d . . .
N3 N 0.1442(9) -0.0389(10) -0.0696(8) 0.082(3) Uani 1 4 a d . . .
N4 N 0.3802(7) 0.3282(8) 0.2203(8) 0.052(2) Uani 1 4 a d D . .
C1 C 0.0428(18) 0.2558(15) 0.6485(14) 0.100(6) Uani 1 4 a d . . .
C2 C 0.0875(10) 0.2399(11) 0.5369(10) 0.058(3) Uani 1 4 a d . . .
C3 C 0.1534(9) 0.1368(10) 0.5119(10) 0.058(3) Uani 1 4 a d . . .
H3 H 0.1682 0.0770 0.5628 0.070 Uiso 1 4 a calc R . .
C4 C 0.1974(8) 0.1226(9) 0.4108(9) 0.046(2) Uani 1 4 a d . . .
C5 C 0.1745(8) 0.2084(9) 0.3353(8) 0.046(2) Uani 1 4 a d . . .
C6 C 0.1086(8) 0.3126(8) 0.3622(9) 0.045(2) Uani 1 4 a d . . .
C7 C 0.0641(9) 0.3285(8) 0.4617(14) 0.057(2) Uani 1 4 a d . . .
H7 H 0.0188 0.3979 0.4785 0.068 Uiso 1 4 a calc R . .
C8 C 0.3092(7) 0.2408(7) 0.1788(8) 0.041(2) Uani 1 4 a d . . .
C9 C 0.3111(8) 0.1839(8) 0.0796(8) 0.041(2) Uani 1 4 a d . . .
C10 C 0.2140(8) 0.1044(8) 0.0789(8) 0.044(2) Uani 1 4 a d . . .
C11 C 0.1755(8) 0.0213(9) -0.0016(10) 0.057(3) Uani 1 4 a d . . .
H4A H 0.444(6) 0.344(10) 0.185(8) 0.069 Uiso 1 4 a d D . .
H4B H 0.369(10) 0.356(10) 0.283(4) 0.069 Uiso 1 4 a d D . .

loop_
_atom_site_aniso_label
_atom_site_aniso_U_11
_atom_site_aniso_U_22
_atom_site_aniso_U_33
_atom_site_aniso_U_23
_atom_site_aniso_U_13
_atom_site_aniso_U_12
I1 0.0731(4) 0.0784(4) 0.0477(4) -0.0143(5) 0.0289(4) -0.0072(3)
Cl1 0.0796(18) 0.0555(14) 0.100(3) 0.0046(16) 0.027(2) 0.0187(13)
Cl2 0.0733(17) 0.0628(15) 0.0608(19) 0.0018(14) 0.0074(14) 0.0155(13)
F1 0.224(15) 0.33(2) 0.069(7) -0.104(11) 0.066(9) -0.118(14)
F2 0.46(3) 0.133(10) 0.104(10) 0.011(8) 0.161(14) 0.036(13)
F3 0.164(13) 0.44(3) 0.085(9) -0.034(13) 0.064(9) 0.077(14)
N1 0.041(4) 0.044(4) 0.039(5) -0.024(3) 0.013(4) -0.009(3)
N2 0.042(4) 0.049(4) 0.047(5) -0.019(4) 0.011(4) -0.008(3)
N3 0.069(6) 0.110(7) 0.066(8) -0.047(7) 0.009(5) -0.008(6)
N4 0.041(4) 0.064(5) 0.051(6) -0.029(5) 0.020(4) -0.018(4)
C1 0.142(15) 0.088(9) 0.069(10) -0.024(9) 0.062(11) -0.027(9)
C2 0.064(7) 0.063(6) 0.047(6) -0.022(6) 0.013(5) -0.020(5)
C3 0.057(6) 0.067(7) 0.050(7) 0.007(5) 0.006(6) -0.011(5)
C4 0.031(5) 0.051(5) 0.056(7) -0.009(5) 0.016(4) -0.003(4)
C5 0.045(5) 0.057(6) 0.037(6) -0.014(5) 0.004(4) -0.015(4)
C6 0.038(4) 0.040(4) 0.055(7) -0.013(5) 0.008(4) -0.006(4)
C7 0.062(5) 0.053(5) 0.055(6) -0.019(8) 0.021(5) 0.002(4)
C8 0.038(5) 0.035(4) 0.049(6) -0.006(4) 0.006(4) 0.005(4)
C9 0.041(5) 0.047(5) 0.035(5) -0.004(4) 0.019(4) 0.004(4)
C10 0.036(5) 0.057(5) 0.039(5) -0.022(5) -0.005(4) 0.010(4)
C11 0.036(5) 0.069(6) 0.066(8) -0.045(6) 0.008(5) -0.002(4)

loop_
_atom_type_symbol
_atom_type_description
_atom_type_scat_dispersion_real
_atom_type_scat_dispersion_imag
_atom_type_scat_source
C C 0.0033 0.0016 'International Tables Vol C Tables 4.2.6.8 and 6.1.1.4'
H H 0.0000 0.0000 'International Tables Vol C Tables 4.2.6.8 and 6.1.1.4'
N N 0.0061 0.0033 'International Tables Vol C Tables 4.2.6.8 and 6.1.1.4'
F F 0.0171 0.0103 'International Tables Vol C Tables 4.2.6.8 and 6.1.1.4'
Cl Cl 0.1484 0.1585 'International Tables Vol C Tables 4.2.6.8 and 6.1.1.4'
I I -0.4742 1.8119 'International Tables Vol C Tables 4.2.6.8 and 6.1.1.4'

loop_
_geom_angle_atom_site_label_1
_geom_angle_atom_site_label_2
_geom_angle_atom_site_label_3
_geom_angle
_geom_angle_site_symmetry_1
_geom_angle_site_symmetry_3
_geom_angle_publ_flag
N2 N1 C8 112.7(7) . . yes
N2 N1 C5 119.2(7) . . yes
C8 N1 C5 127.9(7) . . yes
C10 N2 N1 103.7(7) . . yes
C8 N4 H4A 115(8) . . ?
C8 N4 H4B 122(8) . . ?
H4A N4 H4B 122(10) . . ?
F1 C1 F2 111(2) . . ?
F1 C1 F3 100.7(17) . . yes
F2 C1 F3 102.7(16) . . ?
F1 C1 C2 116.5(13) . . ?
F2 C1 C2 113.7(13) . . ?
F3 C1 C2 110.2(17) . . ?
C3 C2 C7 120.7(11) . . ?
C3 C2 C1 118.9(13) . . ?
C7 C2 C1 120.4(12) . . ?
C2 C3 C4 119.5(11) . . ?
C2 C3 H3 120.2 . . ?
C4 C3 H3 120.2 . . ?
C5 C4 C3 120.8(9) . . ?
C5 C4 Cl1 120.1(8) . . yes
C3 C4 Cl1 119.2(9) . . ?
C4 C5 C6 119.0(9) . . ?
C4 C5 N1 121.0(8) . . ?
C6 C5 N1 119.9(9) . . ?
C7 C6 C5 121.3(10) . . ?
C7 C6 Cl2 119.7(8) . . ?
C5 C6 Cl2 119.0(8) . . ?
C6 C7 C2 118.8(9) . . ?
C6 C7 H7 120.6 . . ?
C2 C7 H7 120.6 . . ?
N4 C8 N1 124.2(8) . . yes
N4 C8 C9 131.0(8) . . yes
N1 C8 C9 104.8(7) . . yes
C10 C9 C8 105.7(8) . . yes
C10 C9 I1 128.8(7) . . ?
C8 C9 I1 125.5(6) . . yes
N2 C10 C9 113.1(8) . . yes
N2 C10 C11 117.5(8) . . yes
C9 C10 C11 129.3(9) . . ?
N3 C11 C10 175.9(13) . . ?

loop_
_geom_bond_atom_site_label_1
_geom_bond_atom_site_label_2
_geom_bond_distance
_geom_bond_site_symmetry_2
_geom_bond_publ_flag
I1 C9 2.056(9) . yes
Cl1 C4 1.732(9) . ?
Cl2 C6 1.712(11) . ?
F1 C1 1.206(19) . ?
F2 C1 1.26(2) . ?
F3 C1 1.31(2) . yes
N1 N2 1.371(9) . yes
N1 C8 1.373(11) . yes
N1 C5 1.414(12) . yes
N2 C10 1.329(12) . yes
N3 C11 1.136(12) . yes
N4 C8 1.340(11) . yes
N4 H4A 0.86(2) . ?
N4 H4B 0.86(2) . ?
C1 C2 1.507(18) . ?
C2 C3 1.375(16) . ?
C2 C7 1.38(2) . ?
C3 C4 1.378(13) . ?
C3 H3 0.9300 . ?
C4 C5 1.360(14) . ?
C5 C6 1.390(12) . ?
C6 C7 1.365(18) . ?
C7 H7 0.9300 . ?
C8 C9 1.401(14) . yes
C9 C10 1.379(12) . yes
C10 C11 1.428(13) . yes

loop_
_geom_hbond_atom_site_label_D
_geom_hbond_atom_site_label_H
_geom_hbond_atom_site_label_A
_geom_hbond_distance_DH
_geom_hbond_distance_HA
_geom_hbond_distance_DA
_geom_hbond_angle_DHA
_geom_hbond_site_symmetry_A
N4 H4A N2 0.86(2) 2.38(6) 3.169(10) 153(11) 3
N4 H4A I1 0.86(2) 3.14(11) 3.536(9) 111(9) .
N4 H4B N3 0.86(2) 2.19(3) 3.041(13) 169(11) 4

loop_
_geom_torsion_atom_site_label_1
_geom_torsion_atom_site_label_2
_geom_torsion_atom_site_label_3
_geom_torsion_atom_site_label_4
_geom_torsion
_geom_torsion_site_symmetry_1
_geom_torsion_site_symmetry_2
_geom_torsion_site_symmetry_3
_geom_torsion_site_symmetry_4
_geom_torsion_publ_flag
C8 N1 N2 C10 -1.2(10) . . . . yes
C5 N1 N2 C10 -176.0(8) . . . . ?
F1 C1 C2 C3 107(2) . . . . ?
F2 C1 C2 C3 -25(2) . . . . ?
F3 C1 C2 C3 -139.3(16) . . . . ?
F1 C1 C2 C7 -72(3) . . . . yes
F2 C1 C2 C7 156.3(18) . . . . ?
F3 C1 C2 C7 42(2) . . . . ?
C7 C2 C3 C4 0.6(16) . . . . ?
C1 C2 C3 C4 -178.4(11) . . . . ?
C2 C3 C4 C5 -1.1(15) . . . . ?
C2 C3 C4 Cl1 178.8(8) . . . . ?
C3 C4 C5 C6 1.6(13) . . . . ?
Cl1 C4 C5 C6 -178.3(7) . . . . yes
C3 C4 C5 N1 -175.2(9) . . . . ?
Cl1 C4 C5 N1 4.9(12) . . . . ?
N2 N1 C5 C4 71.6(11) . . . . yes
C8 N1 C5 C4 -102.2(10) . . . . yes
N2 N1 C5 C6 -105.2(9) . . . . yes
C8 N1 C5 C6 81.0(12) . . . . yes
C4 C5 C6 C7 -1.7(13) . . . . ?
N1 C5 C6 C7 175.2(9) . . . . ?
C4 C5 C6 Cl2 179.8(7) . . . . ?
N1 C5 C6 Cl2 -3.4(11) . . . . ?
C5 C6 C7 C2 1.2(15) . . . . ?
Cl2 C6 C7 C2 179.7(8) . . . . ?
C3 C2 C7 C6 -0.6(16) . . . . ?
C1 C2 C7 C6 178.3(12) . . . . ?
N2 N1 C8 N4 178.8(9) . . . . ?
C5 N1 C8 N4 -7.0(15) . . . . ?
N2 N1 C8 C9 0.5(10) . . . . ?
C5 N1 C8 C9 174.7(9) . . . . ?
N4 C8 C9 C10 -177.7(10) . . . . ?
N1 C8 C9 C10 0.4(9) . . . . ?
N4 C8 C9 I1 1.4(15) . . . . ?
N1 C8 C9 I1 179.5(6) . . . . yes
N1 N2 C10 C9 1.5(10) . . . . ?
N1 N2 C10 C11 178.9(8) . . . . ?
C8 C9 C10 N2 -1.3(11) . . . . ?
I1 C9 C10 N2 179.7(7) . . . . ?
C8 C9 C10 C11 -178.2(10) . . . . ?
I1 C9 C10 C11 2.7(15) . . . . ?
N2 C10 C11 N3 124(14) . . . . ?
C9 C10 C11 N3 -59(15) . . . . ?

loop_
_cod_related_entry_id
_cod_related_entry_database
_cod_related_entry_code
1 ChemSpider 13192802
